data_4313651
loop_
_publ_author_name
'Richard D. Adams'
'Burjor Captain'
'O-Sung Kwon'
'Shaobin Miao'

_publ_section_title
;
 New Disulfido Molybdenum-Manganese Complexes Exhibit Facile Addition of
 Small Molecules to the Sulfur Atoms
;
_journal_name_full 'Inorganic Chemistry'
_journal_page_first 3356
_journal_page_last 3365
_journal_paper_doi 10.1021/ic030034i
_journal_volume 42
_journal_year 2003
_chemical_formula_sum 'C15 H15 Mn Mo O5 S2'
_chemical_formula_weight 490.27
_chemical_name_systematic
;
  ?
;
_space_group_IT_number 14
_symmetry_cell_setting monoclinic
_symmetry_space_group_name_Hall '-P 2ybc'
_symmetry_space_group_name_H-M 'P 1 21/c 1'
_atom_sites_solution_hydrogens geom
_atom_sites_solution_primary direct
_atom_sites_solution_secondary difmap
_audit_creation_method SHELXL-97
_cell_angle_alpha 90.00
_cell_angle_beta 91.9290(10)
_cell_angle_gamma 90.00
_cell_formula_units_Z 4
_cell_length_a 11.8571(6)
_cell_length_b 12.3756(7)
_cell_length_c 12.2448(7)
_cell_measurement_reflns_used 3185
_cell_measurement_temperature 173(2)
_cell_measurement_theta_max 25.51
_cell_measurement_theta_min 2.34
_cell_volume 1795.77(17)
_computing_cell_refinement 'SAINT+ NT V6.02a (Bruker, 1998)'
_computing_data_collection 'SMART NT V5.619 (Bruker, 2000)'
_computing_data_reduction 'SAINT+ NT V6.02a'
_computing_molecular_graphics 'SHELXTL V5.1 (Sheldrick, 1997)'
_computing_publication_material 'SHELXTL V5.1'
_computing_structure_refinement 'SHELXL-97 (Sheldrick, 1997)'
_computing_structure_solution 'SHELXS-97 (Sheldrick, 1990)'
_diffrn_ambient_temperature 173(2)
_diffrn_measured_fraction_theta_full 0.917
_diffrn_measured_fraction_theta_max 0.917
_diffrn_measurement_device_type 'Bruker SMART APEX CCD diffractometer'
_diffrn_measurement_method 'omega scans'
_diffrn_radiation_monochromator graphite
_diffrn_radiation_source 'fine-focus sealed tube'
_diffrn_radiation_type MoK\a
_diffrn_radiation_wavelength 0.71073
_diffrn_reflns_av_R_equivalents 0.0330
_diffrn_reflns_av_sigmaI/netI 0.0367
_diffrn_reflns_limit_h_max 13
_diffrn_reflns_limit_h_min -15
_diffrn_reflns_limit_k_max 15
_diffrn_reflns_limit_k_min -12
_diffrn_reflns_limit_l_max 12
_diffrn_reflns_limit_l_min -14
_diffrn_reflns_number 11460
_diffrn_reflns_theta_full 26.85
_diffrn_reflns_theta_max 26.85
_diffrn_reflns_theta_min 1.72
_diffrn_standards_decay_% <1
_exptl_absorpt_coefficient_mu 1.655
_exptl_absorpt_correction_T_max 1
_exptl_absorpt_correction_T_min 0.889865
_exptl_absorpt_correction_type SADABS
_exptl_absorpt_process_details '(SADABS, Bruker, 1997)'
_exptl_crystal_colour orange
_exptl_crystal_density_diffrn 1.813
_exptl_crystal_density_method 'not measured'
_exptl_crystal_description squreplate
_exptl_crystal_F_000 976
_exptl_crystal_size_max 0.16
_exptl_crystal_size_mid 0.16
_exptl_crystal_size_min 0.04
_refine_diff_density_max 0.405
_refine_diff_density_min -0.290
_refine_diff_density_rms 0.072
_refine_ls_extinction_method none
_refine_ls_goodness_of_fit_ref 1.038
_refine_ls_hydrogen_treatment mixed
_refine_ls_matrix_type full
_refine_ls_number_parameters 222
_refine_ls_number_reflns 3535
_refine_ls_number_restraints 0
_refine_ls_restrained_S_all 1.038
_refine_ls_R_factor_all 0.0340
_refine_ls_R_factor_gt 0.0275
_refine_ls_shift/su_max 0.001
_refine_ls_shift/su_mean 0.000
_refine_ls_structure_factor_coef Fsqd
_refine_ls_weighting_details 'calc w=1/[\s^2^(Fo^2^)+(0.0258P)^2^+0.3025P] where P=(Fo^2^+2Fc^2^)/3'
_refine_ls_weighting_scheme calc
_refine_ls_wR_factor_gt 0.0592
_refine_ls_wR_factor_ref 0.0615
_reflns_number_gt 3101
_reflns_number_total 3535
_reflns_threshold_expression >2sigma(I)
_cod_data_source_file ic030034i_02.cif
_cod_data_source_block ksmnmos[Cp*MoMn(CO)5S2]
_cod_depositor_comments
;
The following automatic conversions were performed:

'_symmetry_cell_setting' value 'Monoclinic' changed to 'monoclinic'
according to the built-in table from CIF Core dictionary named
'cif_core.dic' version 2.4.1 from 2010-06-29.

Automatic conversion script
Id: cif_fix_values 1646 2011-03-28 12:23:43Z adriana 
;
_cod_database_code 4313651

loop_
_symmetry_equiv_pos_as_xyz
'x, y, z'
'-x, y+1/2, -z+1/2'
'-x, -y, -z'
'x, -y-1/2, z-1/2'

loop_
_atom_site_label
_atom_site_type_symbol
_atom_site_fract_x
_atom_site_fract_y
_atom_site_fract_z
_atom_site_U_iso_or_equiv
_atom_site_adp_type
_atom_site_occupancy
_atom_site_symmetry_multiplicity
_atom_site_calc_flag
_atom_site_refinement_flags
_atom_site_disorder_assembly
_atom_site_disorder_group
Mn1 Mn 0.23067(3) 0.56452(3) -0.03025(3) 0.02606(11) Uani 1 1 d . . .
Mo1 Mo 0.260031(18) 0.455704(18) 0.177730(18) 0.02039(8) Uani 1 1 d . . .
S1 S 0.12004(6) 0.42707(6) 0.02826(6) 0.03218(17) Uani 1 1 d . . .
S2 S 0.27541(6) 0.38413(6) -0.01267(5) 0.02990(17) Uani 1 1 d . . .
C1 C 0.1859(2) 0.4031(2) 0.3457(2) 0.0274(6) Uani 1 1 d . . .
C2 C 0.1823(2) 0.3101(2) 0.2760(2) 0.0263(6) Uani 1 1 d . . .
C3 C 0.2915(2) 0.2810(2) 0.2518(2) 0.0243(6) Uani 1 1 d . . .
C4 C 0.3633(2) 0.3561(2) 0.3078(2) 0.0248(6) Uani 1 1 d . . .
C5 C 0.2982(2) 0.4322(2) 0.3658(2) 0.0260(6) Uani 1 1 d . . .
C10 C 0.1540(2) 0.6858(2) -0.0079(2) 0.0317(7) Uani 1 1 d . . .
C11 C 0.3524(3) 0.6404(3) -0.0490(2) 0.0343(7) Uani 1 1 d . . .
C12 C 0.1984(3) 0.5657(2) -0.1787(3) 0.0355(7) Uani 1 1 d . . .
C20 C 0.2071(2) 0.6028(2) 0.2143(2) 0.0320(7) Uani 1 1 d . . .
C21 C 0.4012(2) 0.5325(2) 0.1601(2) 0.0299(6) Uani 1 1 d . . .
C31 C 0.0901(3) 0.4535(3) 0.4028(3) 0.0438(8) Uani 1 1 d . . .
H31A H 0.0781 0.4149 0.4713 0.066 Uiso 1 1 calc R . .
H31B H 0.0215 0.4492 0.3560 0.066 Uiso 1 1 calc R . .
H31C H 0.1075 0.5294 0.4186 0.066 Uiso 1 1 calc R . .
C32 C 0.0820(2) 0.2464(2) 0.2429(2) 0.0370(7) Uani 1 1 d . . .
H32A H 0.0920 0.2163 0.1699 0.056 Uiso 1 1 calc R . .
H32B H 0.0153 0.2931 0.2418 0.056 Uiso 1 1 calc R . .
H32C H 0.0721 0.1874 0.2951 0.056 Uiso 1 1 calc R . .
C33 C 0.3239(2) 0.1847(2) 0.1842(2) 0.0309(6) Uani 1 1 d . . .
H33A H 0.3321 0.1211 0.2314 0.046 Uiso 1 1 calc R . .
H33B H 0.3956 0.1993 0.1495 0.046 Uiso 1 1 calc R . .
H33C H 0.2651 0.1713 0.1277 0.046 Uiso 1 1 calc R . .
C34 C 0.4852(2) 0.3459(2) 0.3208(2) 0.0326(7) Uani 1 1 d . . .
H34A H 0.5041 0.3071 0.3888 0.049 Uiso 1 1 calc R . .
H34B H 0.5194 0.4180 0.3236 0.049 Uiso 1 1 calc R . .
H34C H 0.5142 0.3057 0.2588 0.049 Uiso 1 1 calc R . .
C35 C 0.3401(3) 0.5180(2) 0.4463(2) 0.0363(7) Uani 1 1 d . . .
H35A H 0.2837 0.5756 0.4505 0.054 Uiso 1 1 calc R . .
H35B H 0.4112 0.5483 0.4217 0.054 Uiso 1 1 calc R . .
H35C H 0.3523 0.4853 0.5187 0.054 Uiso 1 1 calc R . .
O10 O 0.10626(18) 0.76444(18) 0.00467(17) 0.0446(5) Uani 1 1 d . . .
O11 O 0.42956(19) 0.6919(2) -0.06166(18) 0.0526(6) Uani 1 1 d . . .
O12 O 0.1811(2) 0.56408(18) -0.27410(17) 0.0507(6) Uani 1 1 d . . .
O20 O 0.1809(2) 0.68470(18) 0.24883(17) 0.0495(6) Uani 1 1 d . . .
O21 O 0.48506(17) 0.57247(19) 0.1574(2) 0.0501(6) Uani 1 1 d . . .

loop_
_atom_site_aniso_label
_atom_site_aniso_U_11
_atom_site_aniso_U_22
_atom_site_aniso_U_33
_atom_site_aniso_U_23
_atom_site_aniso_U_13
_atom_site_aniso_U_12
Mn1 0.0276(2) 0.0244(2) 0.0261(2) 0.00119(17) -0.00017(18) -0.00127(16)
Mo1 0.01845(12) 0.02056(13) 0.02213(13) -0.00124(9) 0.00014(9) -0.00076(9)
S1 0.0266(3) 0.0347(4) 0.0346(4) 0.0039(3) -0.0073(3) -0.0079(3)
S2 0.0373(4) 0.0261(4) 0.0263(4) -0.0039(3) 0.0014(3) 0.0012(3)
C1 0.0272(14) 0.0282(15) 0.0270(15) 0.0027(12) 0.0043(11) -0.0023(11)
C2 0.0254(14) 0.0284(15) 0.0252(15) 0.0033(11) 0.0012(11) -0.0035(11)
C3 0.0260(14) 0.0233(14) 0.0236(14) 0.0062(11) -0.0010(11) -0.0014(11)
C4 0.0250(13) 0.0259(15) 0.0234(14) 0.0050(11) -0.0026(11) -0.0013(11)
C5 0.0300(14) 0.0283(16) 0.0199(14) 0.0001(11) 0.0012(11) -0.0038(11)
C10 0.0356(16) 0.0327(18) 0.0269(16) 0.0039(12) 0.0017(12) -0.0043(13)
C11 0.0424(17) 0.0365(18) 0.0241(16) 0.0023(12) 0.0029(13) -0.0049(14)
C12 0.0416(17) 0.0273(17) 0.0374(19) -0.0001(13) -0.0038(14) 0.0037(13)
C20 0.0345(16) 0.0310(17) 0.0301(16) -0.0017(13) -0.0030(13) 0.0067(13)
C21 0.0281(15) 0.0281(16) 0.0330(16) 0.0033(12) -0.0043(12) -0.0025(12)
C31 0.0355(17) 0.054(2) 0.0431(19) -0.0062(15) 0.0146(14) 0.0000(15)
C32 0.0305(15) 0.0371(18) 0.0432(18) 0.0057(14) -0.0024(13) -0.0091(13)
C33 0.0332(15) 0.0253(15) 0.0339(16) 0.0007(12) -0.0026(12) 0.0033(12)
C34 0.0243(14) 0.0364(18) 0.0366(17) 0.0039(13) -0.0057(12) 0.0016(12)
C35 0.0415(18) 0.0366(18) 0.0307(17) -0.0082(13) -0.0015(13) -0.0060(13)
O10 0.0522(14) 0.0345(14) 0.0473(14) 0.0023(10) 0.0037(11) 0.0103(11)
O11 0.0490(14) 0.0646(17) 0.0447(14) 0.0025(11) 0.0101(11) -0.0275(13)
O12 0.0735(17) 0.0460(15) 0.0317(13) -0.0014(10) -0.0117(12) 0.0106(12)
O20 0.0658(16) 0.0374(14) 0.0452(14) -0.0083(10) -0.0011(11) 0.0203(11)
O21 0.0279(12) 0.0497(15) 0.0717(16) 0.0166(12) -0.0110(11) -0.0166(10)

loop_
_atom_type_symbol
_atom_type_description
_atom_type_scat_dispersion_real
_atom_type_scat_dispersion_imag
_atom_type_scat_source
C C 0.0033 0.0016 'International Tables Vol C Tables 4.2.6.8 and 6.1.1.4'
H H 0.0000 0.0000 'International Tables Vol C Tables 4.2.6.8 and 6.1.1.4'
O O 0.0106 0.0060 'International Tables Vol C Tables 4.2.6.8 and 6.1.1.4'
S S 0.1246 0.1234 'International Tables Vol C Tables 4.2.6.8 and 6.1.1.4'
Mn Mn 0.3368 0.7283 'International Tables Vol C Tables 4.2.6.8 and 6.1.1.4'
Mo Mo -1.6832 0.6857 'International Tables Vol C Tables 4.2.6.8 and 6.1.1.4'

loop_
_geom_angle_atom_site_label_1
_geom_angle_atom_site_label_2
_geom_angle_atom_site_label_3
_geom_angle
_geom_angle_site_symmetry_1
_geom_angle_site_symmetry_3
_geom_angle_publ_flag
C11 Mn1 C10 89.73(14) . . ?
C11 Mn1 C12 90.63(13) . . ?
C10 Mn1 C12 93.16(13) . . ?
C11 Mn1 S1 158.66(10) . . ?
C10 Mn1 S1 106.19(9) . . ?
C12 Mn1 S1 102.32(10) . . ?
C11 Mn1 S2 110.20(11) . . ?
C10 Mn1 S2 156.91(9) . . ?
C12 Mn1 S2 97.99(9) . . ?
S1 Mn1 S2 51.69(3) . . ?
C11 Mn1 Mo1 106.92(9) . . ?
C10 Mn1 Mo1 107.70(9) . . ?
C12 Mn1 Mo1 152.41(9) . . ?
S1 Mn1 Mo1 55.17(2) . . ?
S2 Mn1 Mo1 56.338(19) . . ?
C21 Mo1 C20 81.72(12) . . ?
C21 Mo1 C4 84.27(10) . . ?
C20 Mo1 C4 119.65(10) . . ?
C21 Mo1 C5 91.78(10) . . ?
C20 Mo1 C5 86.80(10) . . ?
C4 Mo1 C5 35.38(9) . . ?
C21 Mo1 C1 125.46(10) . . ?
C20 Mo1 C1 85.75(11) . . ?
C4 Mo1 C1 57.28(9) . . ?
C5 Mo1 C1 34.45(9) . . ?
C21 Mo1 C3 111.34(10) . . ?
C20 Mo1 C3 143.02(10) . . ?
C4 Mo1 C3 35.20(8) . . ?
C5 Mo1 C3 59.30(9) . . ?
C1 Mo1 C3 58.17(9) . . ?
C21 Mo1 C2 141.21(10) . . ?
C20 Mo1 C2 116.88(11) . . ?
C4 Mo1 C2 56.97(9) . . ?
C5 Mo1 C2 58.26(9) . . ?
C1 Mo1 C2 35.31(9) . . ?
C3 Mo1 C2 34.01(9) . . ?
C21 Mo1 S1 123.45(8) . . ?
C20 Mo1 S1 95.16(8) . . ?
C4 Mo1 S1 139.48(7) . . ?
C5 Mo1 S1 144.68(7) . . ?
C1 Mo1 S1 110.39(7) . . ?
C3 Mo1 S1 104.33(6) . . ?
C2 Mo1 S1 90.23(6) . . ?
C21 Mo1 S2 88.85(8) . . ?
C20 Mo1 S2 124.64(8) . . ?
C4 Mo1 S2 113.34(7) . . ?
C5 Mo1 S2 148.22(7) . . ?
C1 Mo1 S2 139.08(7) . . ?
C3 Mo1 S2 91.03(6) . . ?
C2 Mo1 S2 104.19(7) . . ?
S1 Mo1 S2 47.47(2) . . ?
C21 Mo1 Mn1 75.70(8) . . ?
C20 Mo1 Mn1 75.03(8) . . ?
C4 Mo1 Mn1 153.36(6) . . ?
C5 Mo1 Mn1 159.11(7) . . ?
C1 Mo1 Mn1 149.35(7) . . ?
C3 Mo1 Mn1 140.78(6) . . ?
C2 Mo1 Mn1 139.79(6) . . ?
S1 Mo1 Mn1 49.623(19) . . ?
S2 Mo1 Mn1 49.885(19) . . ?
S2 S1 Mn1 64.79(3) . . ?
S2 S1 Mo1 67.62(3) . . ?
Mn1 S1 Mo1 75.21(2) . . ?
S1 S2 Mn1 63.51(3) . . ?
S1 S2 Mo1 64.91(3) . . ?
Mn1 S2 Mo1 73.78(2) . . ?
C5 C1 C2 108.8(2) . . ?
C5 C1 C31 123.3(3) . . ?
C2 C1 C31 127.4(3) . . ?
C5 C1 Mo1 72.58(15) . . ?
C2 C1 Mo1 72.93(15) . . ?
C31 C1 Mo1 127.4(2) . . ?
C3 C2 C1 109.1(2) . . ?
C3 C2 C32 123.6(3) . . ?
C1 C2 C32 127.0(2) . . ?
C3 C2 Mo1 72.95(15) . . ?
C1 C2 Mo1 71.76(15) . . ?
C32 C2 Mo1 126.27(19) . . ?
C2 C3 C4 106.0(2) . . ?
C2 C3 C33 125.5(2) . . ?
C4 C3 C33 128.5(2) . . ?
C2 C3 Mo1 73.04(15) . . ?
C4 C3 Mo1 70.84(15) . . ?
C33 C3 Mo1 123.42(17) . . ?
C3 C4 C5 110.4(2) . . ?
C3 C4 C34 124.9(2) . . ?
C5 C4 C34 123.8(2) . . ?
C3 C4 Mo1 73.96(14) . . ?
C5 C4 Mo1 73.13(15) . . ?
C34 C4 Mo1 128.18(18) . . ?
C1 C5 C4 105.8(2) . . ?
C1 C5 C35 125.7(3) . . ?
C4 C5 C35 128.0(2) . . ?
C1 C5 Mo1 72.97(15) . . ?
C4 C5 Mo1 71.49(14) . . ?
C35 C5 Mo1 126.64(19) . . ?
O10 C10 Mn1 178.5(3) . . ?
O11 C11 Mn1 178.2(3) . . ?
O12 C12 Mn1 177.6(3) . . ?
O20 C20 Mo1 171.3(2) . . ?
O21 C21 Mo1 174.4(3) . . ?

loop_
_geom_bond_atom_site_label_1
_geom_bond_atom_site_label_2
_geom_bond_distance
_geom_bond_site_symmetry_2
_geom_bond_publ_flag
Mn1 C11 1.743(3) . ?
Mn1 C10 1.780(3) . ?
Mn1 C12 1.845(3) . ?
Mn1 S1 2.2782(8) . ?
Mn1 S2 2.3030(8) . ?
Mn1 Mo1 2.8914(5) . ?
Mo1 C21 1.943(3) . ?
Mo1 C20 1.981(3) . ?
Mo1 C4 2.329(2) . ?
Mo1 C5 2.351(3) . ?
Mo1 C1 2.355(3) . ?
Mo1 C3 2.370(3) . ?
Mo1 C2 2.371(3) . ?
Mo1 S1 2.4548(7) . ?
Mo1 S2 2.5064(7) . ?
S1 S2 1.9973(10) . ?
C1 C5 1.394(4) . ?
C1 C2 1.434(4) . ?
C1 C31 1.490(4) . ?
C2 C3 1.386(4) . ?
C2 C32 1.471(4) . ?
C3 C4 1.421(3) . ?
C3 C33 1.507(4) . ?
C4 C5 1.422(4) . ?
C4 C34 1.454(3) . ?
C5 C35 1.520(4) . ?
C10 O10 1.139(3) . ?
C11 O11 1.131(3) . ?
C12 O12 1.179(3) . ?
C20 O20 1.145(3) . ?
C21 O21 1.112(3) . ?
